data_1570245
loop_
_publ_author_name
'Bulgarevich, Kirill'
'Takimiya, Kazuo'

_publ_section_title
;
 Crystal-structure simulation of molecular semiconductors:
 brickwork-related crystal structures of methylthiolated
 <i>peri</i>-condensed polycyclic aromatic hydrocarbons.
;
_journal_issue 12
_journal_name_full 'Materials horizons'
_journal_page_first 5492
_journal_page_last 5499
_journal_paper_doi 10.1039/d3mh01055d
_journal_volume 10
_journal_year 2023
_chemical_formula_moiety '2(C15 H11 S2)'
_chemical_formula_sum 'C30 H22 S4'
_chemical_formula_weight 510.71
_space_group_crystal_system triclinic
_space_group_IT_number 2
_space_group_name_Hall '-P 1'
_space_group_name_H-M_alt 'P -1'
_atom_sites_solution_hydrogens geom
_atom_sites_solution_primary dual
_audit_creation_date 2023-07-07
_audit_creation_method
;
Olex2 1.5-ac5-024
(compiled 2022.04.12 svn.rca3783a0 for Rigaku Oxford Diffraction, GUI svn.r6498)
;
_audit_update_record
;
2023-07-07 deposited with the CCDC.	2023-11-03 downloaded from the CCDC.
;
_cell_angle_alpha 108.191(3)
_cell_angle_beta 91.312(3)
_cell_angle_gamma 99.886(4)
_cell_formula_units_Z 2
_cell_length_a 5.3250(2)
_cell_length_b 13.4178(6)
_cell_length_c 16.3151(4)
_cell_measurement_reflns_used 4196
_cell_measurement_temperature 100(2)
_cell_measurement_theta_max 76.4570
_cell_measurement_theta_min 3.5380
_cell_volume 1087.36(7)
_computing_cell_refinement 'CrysAlisPro 1.171.42.67a (Rigaku OD, 2022)'
_computing_data_collection 'CrysAlisPro 1.171.42.67a (Rigaku OD, 2022)'
_computing_data_reduction 'CrysAlisPro 1.171.42.67a (Rigaku OD, 2022)'
_computing_molecular_graphics 'Olex2 1.5-ac5-024 (Dolomanov et al., 2009)'
_computing_publication_material 'Olex2 1.5-ac5-024 (Dolomanov et al., 2009)'
_computing_structure_refinement 'SHELXL 2018/3 (Sheldrick, 2015)'
_computing_structure_solution 'SHELXT  (Sheldrick, 2015)'
_diffrn_ambient_temperature 100(2)
_diffrn_detector 'Hybrid Pixel Array Detector'
_diffrn_detector_area_resol_mean 10.0000
_diffrn_detector_type HyPix
_diffrn_measured_fraction_theta_full 0.997
_diffrn_measured_fraction_theta_max 0.955
_diffrn_measurement_details
;
List of Runs (angles in degrees, time in seconds):

  # Type    Start    End  Width  t~exp~   \w     \q     \k     \f   Frames
#--------------------------------------------------------------------------
  1  \w    -66.00  24.00   0.50    5.00    --  -47.91  72.00 178.00  180
  2  \w   -120.00 -29.00   0.50    5.00    --  -47.91 -72.00  48.00  182
  3  \w    -23.00  66.00   0.50    5.00    --   47.91 -72.00  48.00  178
  4  \w     30.00 120.00   0.50    5.00    --   47.91  72.00 178.00  180
  5  \w   -169.00 -78.00   0.50   16.00    --  -97.00 -72.00  48.00  182
  6  \w    -99.00 -25.00   0.50   16.00    --  -97.00  72.00 178.00  148
  7  \w     86.00 175.00   0.50   16.00    --  104.77  72.00 178.00  178
  8  \w     33.00  94.00   0.50   16.00    --  104.77 -72.00  48.00  122
  9  \w    -42.00  25.00   0.50    5.00    --  -47.91  37.00  30.00  134
 10  \w   -120.00 -78.00   0.50    5.00    --  -47.91   0.00 -90.00   84
 11  \w    -24.00  17.00   0.50    5.00    --   47.91 -19.00 120.00   82
 12  \w    -24.00  17.00   0.50    5.00    --   47.91 -19.00  30.00   82
 13  \w    -24.00  17.00   0.50    5.00    --   47.91 -19.00  60.00   82
 14  \w   -166.00 -82.00   0.50   16.00    --  -97.00-125.00-150.00  168
 15  \w   -111.00 -28.00   0.50   16.00    --  -97.00 125.00 150.00  166
 16  \w    -69.00 -25.00   0.50   16.00    --  -97.00  57.00   0.00   88
 17  \w    -69.00 -25.00   0.50   16.00    --  -97.00  57.00  30.00   88
 18  \w    -69.00 -25.00   0.50   16.00    --  -97.00  57.00 -30.00   88
 19  \w     35.00 107.00   0.50   16.00    --  104.77-104.00  74.61  144
 20  \w     33.00 153.00   0.50   16.00    --  104.77   0.00 -30.00  240
 21  \w     97.00 175.00   0.50   16.00    --  104.77  37.00 120.00  156
 22  \w     33.00  64.00   0.50   16.00    --  104.77 -57.00-120.00   62
 23  \w     35.00 106.00   0.50   16.00    --  104.77 -99.00-120.00  142
 24  \w     33.00  64.00   0.50   16.00    --  104.77 -57.00-150.00   62
 25  \w     61.00 134.00   0.50   16.00    --  104.77   0.00  90.00  146
 26  \w     77.00 103.00   0.50   16.00    --  104.77 -99.00 150.00   52
 27  \w     38.00  69.00   0.50   16.00    --  104.77 -99.00 150.00   62
 28  \w     72.00 110.00   0.50   16.00    --  104.77-125.00  60.00   76
 29  \w    103.00 151.00   0.50   16.00    --  104.77   0.00-150.00   96
 30  \w     58.00 104.00   0.50   16.00    --  104.77 -99.00   0.00   92
 31  \w     42.00 102.00   0.50   16.00    --  104.77-125.00 -30.00  120
 32  \w    103.00 149.00   0.50   16.00    --  104.77   0.00 -90.00   92
 33  \w     78.00 105.00   0.50   16.00    --  104.77 -99.00-180.00   54
 34  \w     76.00 105.00   0.50   16.00    --  104.77 -99.00 120.00   58
 35  \w    103.00 153.00   0.50   16.00    --  104.77   0.00 120.00  100
;
_diffrn_measurement_device 'four-circle diffractometer'
_diffrn_measurement_device_type 'ROD, Synergy Custom DW system, HyPix'
_diffrn_measurement_method '\w scans'
_diffrn_orient_matrix_type 'CrysAlisPro convention (1999,Acta A55,543-557)'
_diffrn_orient_matrix_UB_11 0.0500047000
_diffrn_orient_matrix_UB_12 0.1230347000
_diffrn_orient_matrix_UB_13 0.0320082000
_diffrn_orient_matrix_UB_21 -0.1889805000
_diffrn_orient_matrix_UB_22 -0.0014678000
_diffrn_orient_matrix_UB_23 -0.0734759000
_diffrn_orient_matrix_UB_31 -0.2204680000
_diffrn_orient_matrix_UB_32 -0.0018032000
_diffrn_orient_matrix_UB_33 0.0593479000
_diffrn_radiation_monochromator mirror
_diffrn_radiation_probe x-ray
_diffrn_radiation_type 'Cu K\a'
_diffrn_radiation_wavelength 1.54184
_diffrn_reflns_av_R_equivalents 0.0872
_diffrn_reflns_av_unetI/netI 0.0778
_diffrn_reflns_Laue_measured_fraction_full 0.997
_diffrn_reflns_Laue_measured_fraction_max 0.955
_diffrn_reflns_limit_h_max 6
_diffrn_reflns_limit_h_min -6
_diffrn_reflns_limit_k_max 16
_diffrn_reflns_limit_k_min -16
_diffrn_reflns_limit_l_max 20
_diffrn_reflns_limit_l_min -18
_diffrn_reflns_number 16858
_diffrn_reflns_point_group_measured_fraction_full 0.997
_diffrn_reflns_point_group_measured_fraction_max 0.955
_diffrn_reflns_theta_full 67.684
_diffrn_reflns_theta_max 77.595
_diffrn_reflns_theta_min 2.861
_diffrn_source 'Rotating-anode X-ray tube'
_diffrn_source_type 'Rigaku (Cu) X-ray Source'
_exptl_absorpt_coefficient_mu 4.155
_exptl_absorpt_correction_T_max 1.00000
_exptl_absorpt_correction_T_min 0.86499
_exptl_absorpt_correction_type multi-scan
_exptl_absorpt_process_details
;
CrysAlisPro 1.171.42.67a (Rigaku Oxford Diffraction, 2022)
Empirical absorption correction using spherical harmonics,
implemented in SCALE3 ABSPACK scaling algorithm.
;
_exptl_crystal_colour 'clear dark red'
_exptl_crystal_colour_lustre clear
_exptl_crystal_colour_modifier dark
_exptl_crystal_colour_primary red
_exptl_crystal_density_diffrn 1.560
_exptl_crystal_description plate
_exptl_crystal_F_000 532
_exptl_crystal_size_max 0.15
_exptl_crystal_size_mid 0.02
_exptl_crystal_size_min 0.01
_refine_diff_density_max 1.510
_refine_diff_density_min -0.702
_refine_diff_density_rms 0.137
_refine_ls_extinction_method none
_refine_ls_goodness_of_fit_ref 1.015
_refine_ls_hydrogen_treatment constr
_refine_ls_matrix_type full
_refine_ls_number_parameters 311
_refine_ls_number_reflns 4425
_refine_ls_number_restraints 0
_refine_ls_restrained_S_all 1.015
_refine_ls_R_factor_all 0.1102
_refine_ls_R_factor_gt 0.0774
_refine_ls_shift/su_max 0.000
_refine_ls_shift/su_mean 0.000
_refine_ls_structure_factor_coef Fsqd
_refine_ls_weighting_details 'w=1/[\s^2^(Fo^2^)+(0.1498P)^2^] where P=(Fo^2^+2Fc^2^)/3'
_refine_ls_weighting_scheme calc
_refine_ls_wR_factor_gt 0.1970
_refine_ls_wR_factor_ref 0.2216
_reflns_Friedel_coverage 0.000
_reflns_number_gt 3030
_reflns_number_total 4425
_reflns_threshold_expression 'I > 2\s(I)'
_cod_data_source_file d3mh01055d2.cif
_cod_data_source_block 221012_mt-peropyrene_thick_plate_100k_auto
_cod_depositor_comments 'Adding full bibliography for 1570243--1570246.cif.'
_cod_original_cell_volume 1087.36(8)
_cod_database_code 1570245
_shelx_shelxl_version_number 2018/3
_chemical_oxdiff_formula 'C H S'
_shelx_space_group_comment
;
The symmetry employed for this shelxl refinement is uniquely defined
by the following loop, which should always be used as a source of
symmetry information in preference to the above space-group names.
They are only intended as comments.
;
_olex2_refinement_description
;
1. Fixed Uiso
 At 1.2 times of:
  All C(H) groups
 At 1.5 times of:
  All C(H,H,H) groups
2.a Aromatic/amide H refined with riding coordinates:
 C23(H23), C22(H22), C6(H6), C19(H19), C33(H33), C16(H16), C2(H2), C34(H34),
 C17(H17), C5(H5)
2.b Idealised Me refined as rotating group:
 C13(H13A,H13B,H13C), C15(H15A,H15B,H15C), C32(H32A,H32B,H32C), C30(H30A,H30B,
 H30C)
;
_olex2_submission_special_instructions 'No special instructions were received'
_oxdiff_exptl_absorpt_empirical_details
;
Empirical correction (ABSPACK) includes:
- Absorption correction using spherical harmonics
- Frame scaling
;
_oxdiff_exptl_absorpt_empirical_full_max 1.262
_oxdiff_exptl_absorpt_empirical_full_min 0.783

loop_
_space_group_symop_operation_xyz
'x, y, z'
'-x, -y, -z'

loop_
_atom_site_label
_atom_site_type_symbol
_atom_site_fract_x
_atom_site_fract_y
_atom_site_fract_z
_atom_site_U_iso_or_equiv
_atom_site_adp_type
_atom_site_occupancy
_atom_site_site_symmetry_order
_atom_site_calc_flag
_atom_site_refinement_flags_posn
_atom_site_refinement_flags_adp
_atom_site_refinement_flags_occupancy
_atom_site_disorder_assembly
_atom_site_disorder_group
S12 S 0.5202(2) 0.81618(10) 0.34194(7) 0.0272(3) Uani 1 1 d . . . . .
S29 S 0.5796(2) 0.93811(9) 1.15808(7) 0.0285(3) Uani 1 1 d . . . . .
S14 S 0.2329(2) 0.81715(10) 0.66562(7) 0.0299(3) Uani 1 1 d . . . . .
S31 S 0.1440(2) 0.68156(10) 0.83372(7) 0.0284(3) Uani 1 1 d . . . . .
C26 C 0.8431(8) 0.5751(4) 0.9989(3) 0.0217(9) Uani 1 1 d . . . . .
C9 C 0.8461(8) 0.5771(4) 0.5005(3) 0.0214(9) Uani 1 1 d . . . . .
C28 C 0.7052(8) 0.7470(4) 1.0701(3) 0.0233(9) Uani 1 1 d . . . . .
C4 C 0.5467(8) 0.6922(4) 0.5736(3) 0.0225(9) Uani 1 1 d . . . . .
C23 C 1.3618(8) 0.5381(4) 1.1440(3) 0.0222(9) Uani 1 1 d . . . . .
H23 H 1.378393 0.601499 1.192232 0.027 Uiso 1 1 calc R U . . .
C10 C 0.6903(8) 0.6548(4) 0.5013(3) 0.0220(9) Uani 1 1 d . . . . .
C8 C 0.9883(8) 0.5387(4) 0.4282(3) 0.0222(9) Uani 1 1 d . . . . .
C22 C 1.5105(8) 0.4663(4) 1.1440(3) 0.0246(9) Uani 1 1 d . . . . .
H22 H 1.631810 0.481190 1.191882 0.029 Uiso 1 1 calc R U . . .
C11 C 0.6789(8) 0.6930(4) 0.4298(3) 0.0232(9) Uani 1 1 d . . . . .
C6 C 0.7052(8) 0.5763(4) 0.6423(3) 0.0229(9) Uani 1 1 d . . . . .
H6 H 0.707313 0.549594 0.689784 0.027 Uiso 1 1 calc R U . . .
C19 C 0.3780(8) 0.8014(4) 0.9964(3) 0.0249(9) Uani 1 1 d . . . . .
H19 H 0.275160 0.852429 0.995591 0.030 Uiso 1 1 calc R U . . .
C33 C 0.8823(8) 0.7625(4) 1.1423(3) 0.0248(9) Uani 1 1 d . . . . .
H33 H 0.893242 0.824517 1.191380 0.030 Uiso 1 1 calc R U . . .
C16 C 0.9691(8) 0.5788(4) 0.3570(3) 0.0231(9) Uani 1 1 d . . . . .
H16 H 1.062755 0.554056 0.308221 0.028 Uiso 1 1 calc R U . . .
C2 C 0.3896(8) 0.8073(4) 0.5031(3) 0.0254(9) Uani 1 1 d . . . . .
H2 H 0.288438 0.859397 0.504023 0.030 Uiso 1 1 calc R U . . .
C34 C 1.0339(8) 0.6920(4) 1.1427(3) 0.0244(9) Uani 1 1 d . . . . .
H34 H 1.152234 0.706589 1.191332 0.029 Uiso 1 1 calc R U . . .
C25 C 1.0210(8) 0.5956(4) 1.0717(3) 0.0232(9) Uani 1 1 d . . . . .
C27 C 0.6849(8) 0.6515(4) 0.9989(3) 0.0225(9) Uani 1 1 d . . . . .
C7 C 0.8562(8) 0.5380(3) 0.5722(3) 0.0221(9) Uani 1 1 d . . . . .
C24 C 1.1788(8) 0.5207(4) 1.0726(3) 0.0227(9) Uani 1 1 d . . . . .
C17 C 0.8206(8) 0.6512(4) 0.3579(3) 0.0241(9) Uani 1 1 d . . . . .
H17 H 0.810154 0.675037 0.309067 0.029 Uiso 1 1 calc R U . . .
C21 C 0.5080(8) 0.6315(4) 0.9256(3) 0.0225(9) Uani 1 1 d . . . . .
C5 C 0.5591(8) 0.6496(4) 0.6430(3) 0.0254(9) Uani 1 1 d . . . . .
H5 H 0.462185 0.673336 0.691107 0.030 Uiso 1 1 calc R U . . .
C20 C 0.3547(8) 0.7080(4) 0.9258(3) 0.0237(9) Uani 1 1 d . . . . .
C18 C 0.5481(8) 0.8210(4) 1.0675(3) 0.0253(9) Uani 1 1 d . . . . .
C1 C 0.5255(8) 0.7706(4) 0.4323(3) 0.0251(9) Uani 1 1 d . . . . .
C3 C 0.3979(8) 0.7694(4) 0.5731(3) 0.0252(9) Uani 1 1 d . . . . .
C13 C 0.2934(10) 0.9044(4) 0.3655(3) 0.0329(11) Uani 1 1 d . . . . .
H13A H 0.277506 0.933719 0.318005 0.049 Uiso 1 1 calc R U . . .
H13B H 0.352502 0.962878 0.419398 0.049 Uiso 1 1 calc R U . . .
H13C H 0.126578 0.864640 0.371833 0.049 Uiso 1 1 calc R U . . .
C15 C 0.0544(10) 0.9071(4) 0.6384(3) 0.0322(11) Uani 1 1 d . . . . .
H15A H -0.047946 0.869827 0.583173 0.048 Uiso 1 1 calc R U . . .
H15B H 0.173328 0.968851 0.633189 0.048 Uiso 1 1 calc R U . . .
H15C H -0.059006 0.931413 0.683919 0.048 Uiso 1 1 calc R U . . .
C32 C -0.0158(9) 0.7936(4) 0.8587(3) 0.0313(10) Uani 1 1 d . . . . .
H32A H -0.144139 0.783357 0.811382 0.047 Uiso 1 1 calc R U . . .
H32B H 0.109513 0.859108 0.866089 0.047 Uiso 1 1 calc R U . . .
H32C H -0.099836 0.799637 0.912432 0.047 Uiso 1 1 calc R U . . .
C30 C 0.3510(10) 1.0096(4) 1.1309(3) 0.0342(11) Uani 1 1 d . . . . .
H30A H 0.391761 1.024212 1.077019 0.051 Uiso 1 1 calc R U . . .
H30B H 0.358027 1.077121 1.177644 0.051 Uiso 1 1 calc R U . . .
H30C H 0.178877 0.966235 1.123226 0.051 Uiso 1 1 calc R U . . .

loop_
_atom_site_aniso_label
_atom_site_aniso_U_11
_atom_site_aniso_U_22
_atom_site_aniso_U_33
_atom_site_aniso_U_23
_atom_site_aniso_U_13
_atom_site_aniso_U_12
S12 0.0257(6) 0.0367(6) 0.0227(5) 0.0123(4) 0.0014(4) 0.0099(5)
S29 0.0277(6) 0.0326(6) 0.0249(6) 0.0069(4) -0.0009(4) 0.0100(5)
S14 0.0289(6) 0.0388(7) 0.0249(6) 0.0107(5) 0.0043(4) 0.0130(5)
S31 0.0255(6) 0.0383(7) 0.0231(6) 0.0102(5) -0.0005(4) 0.0103(5)
C26 0.017(2) 0.031(2) 0.017(2) 0.0095(17) 0.0019(16) 0.0023(17)
C9 0.014(2) 0.032(2) 0.019(2) 0.0094(17) -0.0020(15) 0.0034(17)
C28 0.019(2) 0.032(2) 0.022(2) 0.0114(18) 0.0050(16) 0.0061(18)
C4 0.015(2) 0.031(2) 0.024(2) 0.0100(17) -0.0018(16) 0.0072(17)
C23 0.018(2) 0.033(2) 0.0158(19) 0.0095(17) 0.0009(15) 0.0034(18)
C10 0.019(2) 0.026(2) 0.019(2) 0.0049(16) -0.0020(16) 0.0022(17)
C8 0.017(2) 0.029(2) 0.020(2) 0.0073(17) 0.0001(16) 0.0051(17)
C22 0.019(2) 0.035(2) 0.022(2) 0.0106(18) -0.0006(16) 0.0070(18)
C11 0.019(2) 0.031(2) 0.019(2) 0.0058(17) -0.0017(16) 0.0052(18)
C6 0.018(2) 0.033(2) 0.019(2) 0.0093(17) 0.0025(16) 0.0046(18)
C19 0.022(2) 0.031(2) 0.023(2) 0.0118(18) 0.0066(17) 0.0056(19)
C33 0.021(2) 0.037(2) 0.0146(19) 0.0056(17) -0.0001(16) 0.0069(19)
C16 0.018(2) 0.033(2) 0.020(2) 0.0110(17) -0.0008(16) 0.0023(17)
C2 0.020(2) 0.034(2) 0.022(2) 0.0077(18) -0.0028(17) 0.0075(19)
C34 0.020(2) 0.035(2) 0.017(2) 0.0068(17) -0.0005(16) 0.0056(18)
C25 0.019(2) 0.029(2) 0.023(2) 0.0107(17) 0.0037(16) 0.0046(17)
C27 0.016(2) 0.036(2) 0.017(2) 0.0102(17) 0.0025(15) 0.0043(18)
C7 0.022(2) 0.026(2) 0.018(2) 0.0058(16) -0.0003(16) 0.0046(17)
C24 0.020(2) 0.028(2) 0.021(2) 0.0101(17) 0.0013(16) 0.0028(18)
C17 0.022(2) 0.035(2) 0.0162(19) 0.0097(17) -0.0013(16) 0.0063(18)
C21 0.0152(19) 0.034(2) 0.020(2) 0.0117(17) 0.0027(16) 0.0027(17)
C5 0.018(2) 0.037(3) 0.019(2) 0.0059(18) 0.0045(16) 0.0071(18)
C20 0.018(2) 0.037(2) 0.020(2) 0.0144(18) 0.0039(16) 0.0074(18)
C18 0.019(2) 0.037(3) 0.022(2) 0.0104(18) 0.0041(17) 0.0079(19)
C1 0.020(2) 0.032(2) 0.022(2) 0.0081(18) -0.0024(16) 0.0030(18)
C3 0.019(2) 0.032(2) 0.023(2) 0.0064(18) -0.0017(16) 0.0052(18)
C13 0.030(3) 0.045(3) 0.027(2) 0.014(2) -0.0014(19) 0.013(2)
C15 0.028(2) 0.040(3) 0.032(3) 0.014(2) 0.004(2) 0.010(2)
C32 0.024(2) 0.041(3) 0.031(2) 0.012(2) 0.0010(19) 0.012(2)
C30 0.028(2) 0.040(3) 0.032(3) 0.007(2) -0.001(2) 0.012(2)

loop_
_atom_type_symbol
_atom_type_description
_atom_type_scat_dispersion_real
_atom_type_scat_dispersion_imag
_atom_type_scat_source
C C 0.0181 0.0091 'International Tables Vol C Tables 4.2.6.8 and 6.1.1.4'
H H 0.0000 0.0000 'International Tables Vol C Tables 4.2.6.8 and 6.1.1.4'
S S 0.3331 0.5567 'International Tables Vol C Tables 4.2.6.8 and 6.1.1.4'

loop_
_geom_angle_atom_site_label_1
_geom_angle_atom_site_label_2
_geom_angle_atom_site_label_3
_geom_angle
_geom_angle_site_symmetry_1
_geom_angle_site_symmetry_3
_geom_angle_publ_flag
C1 S12 C13 103.8(2) . . ?
C18 S29 C30 103.9(2) . . ?
C3 S14 C15 103.9(2) . . ?
C20 S31 C32 104.2(2) . . ?
C25 C26 C27 119.2(4) . . ?
C24 C26 C25 120.4(4) 2_767 . ?
C24 C26 C27 120.4(4) 2_767 . ?
C8 C9 C10 120.1(4) . . ?
C8 C9 C7 120.1(4) . . ?
C7 C9 C10 119.7(4) . . ?
C27 C28 C33 117.9(4) . . ?
C18 C28 C33 123.0(4) . . ?
C18 C28 C27 119.2(4) . . ?
C5 C4 C10 118.6(4) . . ?
C3 C4 C10 118.5(4) . . ?
C3 C4 C5 122.9(4) . . ?
C22 C23 C24 121.3(4) . . ?
C4 C10 C9 119.8(4) . . ?
C11 C10 C9 119.7(4) . . ?
C11 C10 C4 120.5(4) . . ?
C9 C8 C16 118.2(4) . . ?
C9 C8 C7 120.0(4) . 2_766 ?
C7 C8 C16 121.8(4) 2_766 . ?
C23 C22 C21 122.3(4) . 2_767 ?
C10 C11 C17 118.5(4) . . ?
C10 C11 C1 118.8(4) . . ?
C1 C11 C17 122.7(4) . . ?
C5 C6 C7 121.8(4) . . ?
C18 C19 C20 121.2(4) . . ?
C34 C33 C28 122.1(4) . . ?
C17 C16 C8 121.3(4) . . ?
C1 C2 C3 121.2(4) . . ?
C33 C34 C25 121.6(4) . . ?
C26 C25 C34 118.6(4) . . ?
C24 C25 C26 119.8(4) . . ?
C24 C25 C34 121.5(4) . . ?
C28 C27 C26 120.7(4) . . ?
C28 C27 C21 120.0(4) . . ?
C21 C27 C26 119.3(4) . . ?
C8 C7 C9 119.9(4) 2_766 . ?
C8 C7 C6 121.7(4) 2_766 . ?
C6 C7 C9 118.4(4) . . ?
C26 C24 C23 118.4(4) 2_767 . ?
C25 C24 C26 119.7(4) . 2_767 ?
C25 C24 C23 121.9(4) . . ?
C16 C17 C11 122.1(4) . . ?
C22 C21 C27 118.4(4) 2_767 . ?
C20 C21 C22 122.7(4) . 2_767 ?
C20 C21 C27 118.8(4) . . ?
C6 C5 C4 121.8(4) . . ?
C19 C20 S31 122.4(3) . . ?
C19 C20 C21 120.2(4) . . ?
C21 C20 S31 117.4(3) . . ?
C28 C18 S29 117.3(3) . . ?
C19 C18 S29 122.1(4) . . ?
C19 C18 C28 120.6(4) . . ?
C11 C1 S12 116.9(3) . . ?
C2 C1 S12 122.8(4) . . ?
C2 C1 C11 120.3(4) . . ?
C4 C3 S14 117.0(3) . . ?
C2 C3 S14 122.3(4) . . ?
C2 C3 C4 120.6(4) . . ?

loop_
_geom_bond_atom_site_label_1
_geom_bond_atom_site_label_2
_geom_bond_distance
_geom_bond_site_symmetry_2
_geom_bond_publ_flag
S12 C1 1.765(5) . ?
S12 C13 1.799(5) . ?
S29 C18 1.769(5) . ?
S29 C30 1.800(5) . ?
S14 C3 1.764(5) . ?
S14 C15 1.808(5) . ?
S31 C20 1.760(4) . ?
S31 C32 1.795(5) . ?
C26 C25 1.427(6) . ?
C26 C27 1.435(6) . ?
C26 C24 1.426(6) 2_767 ?
C9 C10 1.437(6) . ?
C9 C8 1.423(6) . ?
C9 C7 1.428(6) . ?
C28 C33 1.431(6) . ?
C28 C27 1.421(6) . ?
C28 C18 1.413(6) . ?
C4 C10 1.425(6) . ?
C4 C5 1.424(6) . ?
C4 C3 1.410(6) . ?
C23 C22 1.349(6) . ?
C23 C24 1.435(6) . ?
C10 C11 1.416(6) . ?
C8 C16 1.433(6) . ?
C8 C7 1.426(6) 2_766 ?
C22 C21 1.428(6) 2_767 ?
C11 C17 1.427(6) . ?
C11 C1 1.421(6) . ?
C6 C7 1.427(6) . ?
C6 C5 1.352(6) . ?
C19 C20 1.397(6) . ?
C19 C18 1.384(6) . ?
C33 C34 1.346(6) . ?
C16 C17 1.351(6) . ?
C2 C1 1.381(6) . ?
C2 C3 1.389(6) . ?
C34 C25 1.432(6) . ?
C25 C24 1.420(6) . ?
C27 C21 1.432(6) . ?
C21 C20 1.416(6) . ?
